data_1520850
loop_
_publ_author_name
'Bertheville, B.'
'Fischer, P.'
'Yvon, K.'

_publ_section_title
;
 Synthesis and crystal structures of Cs2 Mg D4 and Cs3 Mg D5
;
_journal_name_full 'Journal of Alloys Compd.'
_journal_page_first 12
_journal_page_last 16
_journal_volume 302
_journal_year 2000
_chemical_formula_sum 'Cs2 D4 Mg'
_chemical_name_systematic 'Cs2 Mg D4'
_space_group_IT_number 62
_symmetry_space_group_name_Hall '-P 2ac 2n'
_symmetry_space_group_name_H-M 'P n m a'
_cell_angle_alpha 90
_cell_angle_beta 90
_cell_angle_gamma 90
_cell_formula_units_Z 4
_cell_length_a 8.5988
_cell_length_b 6.6234
_cell_length_c 11.5988
_cell_volume 660.590
_citation_journal_id_ASTM JALCEU
_cod_data_source_file Bertheville_JALCEU_2000_1329.cif
_cod_data_source_block D4Cs2Mg1
_cod_original_cell_volume 660.5898
_cod_original_formula_sum 'D4 Cs2 Mg1'
_cod_database_code 1520850

loop_
_symmetry_equiv_pos_as_xyz
x,y,z
-x+1/2,-y,z+1/2
x+1/2,-y+1/2,-z+1/2
-x,y+1/2,-z
-x,-y,-z
x-1/2,y,-z-1/2
-x-1/2,y-1/2,z-1/2
x,-y-1/2,z

loop_
_atom_site_label
_atom_site_type_symbol
_atom_site_fract_x
_atom_site_fract_y
_atom_site_fract_z
_atom_site_occupancy
_atom_site_U_iso_or_equiv
D1 D-1 0.3133 0.0209 0.1516 1 0.0
D2 D-1 0.0206 0.25 0.0944 1 0.0
D3 D-1 0.807 0.25 0.5686 1 0.0
Mg1 Mg+2 0.2314 0.25 0.0781 1 0.0
Cs2 Cs+1 0.4856 0.25 0.6973 1 0.0
Cs1 Cs+1 0.1594 0.25 0.4109 1 0.0
